data_4321895
loop_
_publ_author_name
'F. Teixidor'
'P. Angl\`es'
'C. Vi\~nas'
'R. Kivek\"as'
'R. Sillanp\"a\"a'

_publ_contact_author_address
;
Department of Chemistry, University of Turku, FIN-20014 Turku, Finland
;
_publ_contact_author_email ' SILLANPA@UTU.FI '
_publ_contact_author_fax ' 358-2-3336700'
_publ_contact_author_name ' Reijo Sillan\"a\"a'
_publ_contact_author_phone ' 358-2-3336731'
_publ_section_title
;
 Asymmetric Benzothiophene Condensation Facilitated by Platinum(II). The
 Distinct Roles of Platinum(II) and Palladium(II)
;
_journal_name_full 'Inorganic Chemistry'
_journal_page_first 1642
_journal_page_last 1644
_journal_paper_doi 10.1021/ic971425y
_journal_volume 38
_journal_year 1999
_chemical_compound_source synthetic
_chemical_formula_moiety 'C21 H14 Cl N3 Pt S2 '
_chemical_formula_sum 'C21 H14 Cl N3 Pt S2'
_chemical_formula_weight 603.02
_space_group_IT_number 2
_symmetry_cell_setting triclinic
_symmetry_Int_Tables_number 2
_symmetry_space_group_name_Hall '-P 1'
_symmetry_space_group_name_H-M 'P -1'
_audit_creation_date 1998-06-12
_audit_creation_method 'by teXsan for Windows v1.0'
_cell_angle_alpha 100.78(1)
_cell_angle_beta 93.582(9)
_cell_angle_gamma 93.529(9)
_cell_formula_units_Z 2
_cell_length_a 9.5861(9)
_cell_length_b 12.472(1)
_cell_length_c 8.2247(8)
_cell_measurement_reflns_used 25
_cell_measurement_temperature 296.2
_cell_measurement_theta_max 22.5
_cell_measurement_theta_min 19.9
_cell_volume 961.39(16)
_computing_cell_refinement
;
MSC/AFC5S Control Program (Molecular Structure Corporation, 1995)
;
_computing_data_collection
; 
MSC/AFC Control Program (Molecular Structure Corporation, 1995)
;
_computing_data_reduction
;
TEXSAN (Molecular Structure Corporation, 1989) 
;
_computing_molecular_graphics 'ORTEPII (Johnson, 1976)'
_computing_publication_material
;
TEXSAN for WINDOWS(Molecular Structure Corporation, 1997)
;
_computing_structure_refinement
;
TEXSAN (Molecular Structure Corporation, 1989)
;
_computing_structure_solution 'SHELXS-86 (Sheldrick, 1990)'
_diffrn_ambient_temperature 296.2
_diffrn_measurement_device 'Rigaku AFC5S'
_diffrn_measurement_method \w-2\q
_diffrn_radiation_detector 'scintillation counter'
_diffrn_radiation_monochromator graphite
_diffrn_radiation_source 'X-ray tube'
_diffrn_radiation_type 'Mo K\a'
_diffrn_radiation_wavelength 0.7107
_diffrn_standards_number 3
_exptl_absorpt_coefficient_mu 7.637
_exptl_absorpt_correction_T_max 1.000
_exptl_absorpt_correction_T_min 0.356
_exptl_absorpt_correction_type psi-scans
_exptl_crystal_colour brown
_exptl_crystal_density_diffrn 2.083
_exptl_crystal_density_meas ?
_exptl_crystal_description plate
_exptl_crystal_F_000 576.00
_exptl_crystal_size_max 0.26
_exptl_crystal_size_mid 0.24
_exptl_crystal_size_min 0.10
_refine_diff_density_max 1.70
_refine_diff_density_min -1.02
_refine_ls_goodness_of_fit_all 1.497
_refine_ls_goodness_of_fit_ref 1.500
_refine_ls_number_constraints 0
_refine_ls_number_restraints 0
_refine_ls_R_factor_all 0.0277
_refine_ls_R_factor_gt 0.0280
_refine_ls_shift/su_max 0.0000
_refine_ls_shift/su_mean 0.0131
_refine_ls_wR_factor_all 0.0245
_refine_ls_wR_factor_ref 0.0240
_cod_data_source_file ic971425y.cif
_cod_data_source_block PtPYCN
_cod_depositor_comments
;
The following automatic conversions were performed:

'_exptl_crystal_density_meas' value 'not measured' was changed to '?'
- the value is perceived as not measured.

Automatic conversion script
Id: cif_fix_values 3008 2015-01-20 13:52:24Z robertas 
;
_cod_original_cell_volume 961.4(2)
_cod_original_sg_symbol_H-M 'P -1 '
_cod_original_formula_sum 'C21 H14 Cl N3 Pt S2 '
_cod_database_code 4321895

loop_
_symmetry_equiv_pos_as_xyz
'   +x,   +y,   +z'
'   -x,   -y,   -z'

loop_
_atom_site_label
_atom_site_type_symbol
_atom_site_fract_x
_atom_site_fract_y
_atom_site_fract_z
Pt1 Pt 0.09263(2) 0.39292(2) 0.06373(2)
Cl1 Cl -0.0338(1) 0.3555(1) 0.2803(2)
S1 S -0.0094(1) 0.2406(1) -0.1065(2)
S2 S 0.4636(1) 0.6928(1) 0.0247(2)
N1 N 0.1991(4) 0.4227(3) -0.1317(4)
N2 N 0.1871(4) 0.5191(4) 0.2197(5)
N3 N -0.1527(5) -0.0059(5) -0.4016(6)
C1 C -0.0574(6) 0.0099(5) -0.3072(7)
C2 C 0.0634(5) 0.0273(5) -0.1891(6)
C3 C 0.1423(7) -0.0606(5) -0.1732(7)
C4 C 0.2567(7) -0.0463(5) -0.0580(8)
C5 C 0.2934(6) 0.0555(5) 0.0372(7)
C6 C 0.2163(5) 0.1443(5) 0.0231(6)
C7 C 0.1013(5) 0.1303(4) -0.0906(6)
C8 C 0.0398(5) 0.2749(4) -0.3017(6)
C9 C 0.1667(5) 0.3522(4) -0.2830(6)
C10 C 0.2404(5) 0.3565(5) -0.4178(6)
C11 C 0.3490(5) 0.4365(5) -0.4071(6)
C12 C 0.3777(5) 0.5096(4) -0.2629(6)
C13 C 0.3032(5) 0.5050(4) -0.1207(6)
C14 C 0.3367(4) 0.5848(4) 0.0283(5)
C15 C 0.4515(5) 0.7446(4) 0.2363(6)
C16 C 0.5308(5) 0.8344(4) 0.3304(7)
C17 C 0.5110(6) 0.8594(5) 0.4988(7)
C18 C 0.4156(6) 0.7975(5) 0.5687(6)
C19 C 0.3346(5) 0.7092(4) 0.4737(6)
C20 C 0.3528(5) 0.6821(4) 0.3037(6)
C21 C 0.2861(5) 0.5903(4) 0.1846(6)
H1 H 0.160(5) 0.530(4) 0.303(5)
H2 H 0.11780 -0.13030 -0.24150
H3 H 0.30950 -0.10660 -0.04490
H4 H 0.37320 0.06530 0.11440
H5 H 0.24240 0.21390 0.09080
H6 H 0.05740 0.20940 -0.37460
H7 H -0.03610 0.30740 -0.34860
H8 H 0.21770 0.30520 -0.51830
H9 H 0.40260 0.44010 -0.49940
H10 H 0.45030 0.56580 -0.25700
H11 H 0.59580 0.87700 0.28170
H12 H 0.56400 0.92000 0.56700
H13 H 0.40510 0.81590 0.68450
H14 H 0.26810 0.66810 0.52290

loop_
_geom_bond_atom_site_label_1
_geom_bond_atom_site_label_2
_geom_bond_distance
_geom_bond_site_symmetry_1
_geom_bond_site_symmetry_2
Pt1 Cl1 2.317 . .
S1 Pt1 2.265 . .
S2 C14 1.764 . .
N1 Pt1 2.036 . .
N2 Pt1 1.966 . .
N3 C1 1.144 . .
C1 C2 1.443 . .
C2 C3 1.391 . .
C3 C4 1.384 . .
C4 C5 1.374 . .
C5 C6 1.387 . .
C6 C7 1.381 . .
C7 S1 1.807 . .
C8 S1 1.819 . .
C9 N1 1.388 . .
C10 C9 1.359 . .
C11 C10 1.384 . .
C12 C11 1.355 . .
C13 N1 1.373 . .
C14 C13 1.432 . .
C15 S2 1.753 . .
C16 C15 1.389 . .
C17 C16 1.389 . .
C18 C17 1.381 . .
C19 C18 1.387 . .
C20 C15 1.395 . .
C21 N2 1.341 . .
H1 N2 0.740 . .
H2 C3 0.950 . .
H3 C4 0.951 . .
H4 C5 0.950 . .
H5 C6 0.949 . .
H6 C8 0.950 . .
H7 C8 0.950 . .
H8 C10 0.950 . .
H9 C11 0.949 . .
H10 C12 0.949 . .
H11 C16 0.949 . .
H12 C17 0.950 . .
H13 C18 0.950 . .
H14 C19 0.950 . .
C2 C7 1.398 . .
C8 C9 1.487 . .
C12 C13 1.416 . .
C14 C21 1.393 . .
C19 C20 1.400 . .
C20 C21 1.446 . .
